data_1531661
loop_
_publ_author_name
'Joergens, S.'
'Johrendt, D.'
'Mewis, A.'

_publ_section_title
;
 Motive dichtester Kugelpackungen: die Verbindungen Zn3 (P S4)2 und Li Zn
 P S4
;
_journal_name_full 'Zeitschrift fuer Anorganische und Allgemeine Chemie'
_journal_page_first 1765
_journal_page_last 1769
_journal_volume 628
_journal_year 2002
_chemical_formula_sum 'P2 S8 Zn3'
_chemical_name_systematic 'Zn3 (P S4)2'
_space_group_IT_number 118
_symmetry_space_group_name_Hall 'P -4 -2n'
_symmetry_space_group_name_H-M 'P -4 n 2'
_cell_angle_alpha 90
_cell_angle_beta 90
_cell_angle_gamma 90
_cell_formula_units_Z 2
_cell_length_a 7.823
_cell_length_b 7.823
_cell_length_c 9.053
_cell_volume 554.038
_citation_journal_id_ASTM ZAACAB
_cod_data_source_file Joergens_ZAACAB_2002_979.cif
_cod_data_source_block P2S8Zn3
_cod_original_cell_volume 554.0375
_cod_database_code 1531661

loop_
_symmetry_equiv_pos_as_xyz
x,y,z
y,-x,-z
-x,-y,z
-y,x,-z
-x+1/2,y+1/2,z+1/2
y+1/2,x+1/2,-z+1/2
x+1/2,-y+1/2,z+1/2
-y+1/2,-x+1/2,-z+1/2

loop_
_atom_site_label
_atom_site_type_symbol
_atom_site_fract_x
_atom_site_fract_y
_atom_site_fract_z
_atom_site_occupancy
_atom_site_U_iso_or_equiv
S1 S-2 0.76603 0.03249 0.12599 1 0.0
Zn1 Zn+2 0 0 0.5 1 0.0
Zn2 Zn+2 0 0.5 0.98094 1 0.0
P1 P+5 0.25539 0.75539 0.25 1 0.0
S2 S-2 0.75296 0.47841 0.13849 1 0.0
